data_1543036
loop_
_publ_author_name
'Han, Wen Bo'
'Zhang, Ai Hua'
'Deng, Xin Zhao'
'Lei, Xinxiang'
'Tan, Ren Xiang'

_publ_section_title
;
 Curindolizine, an Anti-Inflammatory Agent Assembled via Michael Addition
 of Pyrrole Alkaloids Inside Fungal Cells.
;
_journal_issue 8
_journal_name_full 'Organic letters'
_journal_page_first 1816
_journal_page_last 1819
_journal_paper_doi 10.1021/acs.orglett.6b00549
_journal_volume 18
_journal_year 2016
_chemical_absolute_configuration know
_chemical_formula_moiety '2(C10 H13 N O2), H2 O'
_chemical_formula_sum 'C10 H14 N O2.5'
_chemical_formula_weight 188.22
_chemical_name_systematic
; 
 ? 
;
_space_group_IT_number 4
_symmetry_cell_setting monoclinic
_symmetry_space_group_name_Hall 'P 2yb'
_symmetry_space_group_name_H-M 'P 1 21 1'
_atom_sites_solution_hydrogens geom
_atom_sites_solution_primary direct
_atom_sites_solution_secondary difmap
_audit_creation_method SHELXL-97
_cell_angle_alpha 90.00
_cell_angle_beta 95.083(2)
_cell_angle_gamma 90.00
_cell_formula_units_Z 4
_cell_length_a 7.9708(4)
_cell_length_b 10.4075(6)
_cell_length_c 11.9312(7)
_cell_measurement_reflns_used 5957
_cell_measurement_temperature 100(2)
_cell_measurement_theta_max 67.47
_cell_measurement_theta_min 4.49
_cell_volume 985.87(10)
_computing_cell_refinement 'SAINT (Bruker, 2002)'
_computing_data_collection 'SMART (Bruker, 2002)'
_computing_data_reduction SAINT
_computing_molecular_graphics 'XP (Bruker, 2002)'
_computing_structure_refinement 'SHELXL-97 (Sheldrick, 1997)'
_computing_structure_solution 'SHELXS-97 (Sheldrick, 1997)'
_diffrn_ambient_temperature 100(2)
_diffrn_measured_fraction_theta_full 0.973
_diffrn_measured_fraction_theta_max 0.973
_diffrn_measurement_device_type 'Bruker APEX II area-detector diffractometer'
_diffrn_measurement_method '\f and \w scans'
_diffrn_radiation_monochromator graphite
_diffrn_radiation_source 'fine-focus sealed tube'
_diffrn_radiation_type CuK\a
_diffrn_radiation_wavelength 1.54178
_diffrn_reflns_av_R_equivalents 0.0257
_diffrn_reflns_av_sigmaI/netI 0.0277
_diffrn_reflns_limit_h_max 9
_diffrn_reflns_limit_h_min -9
_diffrn_reflns_limit_k_max 9
_diffrn_reflns_limit_k_min -12
_diffrn_reflns_limit_l_max 14
_diffrn_reflns_limit_l_min -11
_diffrn_reflns_number 6408
_diffrn_reflns_theta_full 65.97
_diffrn_reflns_theta_max 65.97
_diffrn_reflns_theta_min 3.72
_exptl_absorpt_coefficient_mu 0.747
_exptl_absorpt_correction_T_max 0.8962
_exptl_absorpt_correction_T_min 0.8411
_exptl_absorpt_correction_type multi-scan
_exptl_absorpt_process_details 'SADABS (Bruker, 2002)'
_exptl_crystal_colour Red
_exptl_crystal_density_diffrn 1.268
_exptl_crystal_density_method 'not measured'
_exptl_crystal_description Rod
_exptl_crystal_F_000 404
_exptl_crystal_size_max 0.24
_exptl_crystal_size_mid 0.20
_exptl_crystal_size_min 0.15
_refine_diff_density_max 0.183
_refine_diff_density_min -0.189
_refine_diff_density_rms 0.056
_refine_ls_abs_structure_details 'Flack H D (1983), Acta Cryst. A39, 876-881'
_refine_ls_abs_structure_Flack -0.01(17)
_refine_ls_extinction_coef 0.102(3)
_refine_ls_extinction_expression Fc^*^=kFc[1+0.001xFc^2^\l^3^/sin(2\q)]^-1/4^
_refine_ls_extinction_method SHELXL
_refine_ls_goodness_of_fit_ref 1.093
_refine_ls_hydrogen_treatment mixed
_refine_ls_matrix_type full
_refine_ls_number_parameters 257
_refine_ls_number_reflns 2698
_refine_ls_number_restraints 3
_refine_ls_restrained_S_all 1.092
_refine_ls_R_factor_all 0.0348
_refine_ls_R_factor_gt 0.0346
_refine_ls_shift/su_max 0.000
_refine_ls_shift/su_mean 0.000
_refine_ls_structure_factor_coef Fsqd
_refine_ls_weighting_details 'calc w=1/[\s^2^(Fo^2^)+(0.0551P)^2^+0.0659P] where P=(Fo^2^+2Fc^2^)/3'
_refine_ls_weighting_scheme calc
_refine_ls_wR_factor_gt 0.0842
_refine_ls_wR_factor_ref 0.0847
_reflns_number_gt 2684
_reflns_number_total 2698
_reflns_threshold_expression I>2\s(I)
_cod_data_source_file ol6b00549_si_003.cif
_cod_data_source_block cu_20150927a_0m
_cod_depositor_comments
;
The following automatic conversions were performed:

'_symmetry_cell_setting' value 'Monoclinic' changed to 'monoclinic'
according to
/usr/data/users/saulius/crontab/automatic-downloads/rss-feeds/ACS/lib/dictionaries/cif_core.dic
dictionary named 'cif_core.dic' version 2.4.2 from 2011-04-26.

'_exptl_absorpt_correction_type' value 'Multi-scan' changed to
'multi-scan' according to
/usr/data/users/saulius/crontab/automatic-downloads/rss-feeds/ACS/lib/dictionaries/cif_core.dic
dictionary named 'cif_core.dic' version 2.4.2 from 2011-04-26.

Automatic conversion script
Id: cif_fix_values 4268 2015-11-12 08:31:59Z antanas 

 Adding full bibliography for 1543035--1543036.cif.
;
_cod_original_cell_volume 985.87(9)
_cod_original_sg_symbol_H-M 'P 21'
_cod_database_code 1543036

loop_
_symmetry_equiv_pos_as_xyz
'x, y, z'
'-x, y+1/2, -z'

loop_
_atom_site_label
_atom_site_type_symbol
_atom_site_fract_x
_atom_site_fract_y
_atom_site_fract_z
_atom_site_U_iso_or_equiv
_atom_site_adp_type
_atom_site_occupancy
_atom_site_symmetry_multiplicity
_atom_site_calc_flag
_atom_site_refinement_flags
N2 N 0.89218(14) 0.33954(13) 0.07174(10) 0.0381(3) Uani 1 1 d .
N1 N 0.43172(17) 0.14814(15) 0.41671(12) 0.0489(3) Uani 1 1 d .
O4 O 1.22073(15) 0.38544(14) -0.01744(10) 0.0557(3) Uani 1 1 d .
H4 H 1.1681 0.3600 -0.0753 0.084 Uiso 1 1 calc R
O2 O 0.1680(2) 0.32169(18) 0.45653(12) 0.0768(5) Uani 1 1 d .
H2 H 0.1055 0.3732 0.4840 0.115 Uiso 1 1 calc R
O3 O 1.11538(16) 0.57753(14) 0.24284(11) 0.0627(4) Uani 1 1 d .
C14 C 0.77332(19) 0.52004(17) 0.12750(14) 0.0465(4) Uani 1 1 d .
H14 H 0.7565 0.5989 0.1613 0.056 Uiso 1 1 calc R
C15 C 0.92174(18) 0.45035(16) 0.13444(12) 0.0401(3) Uani 1 1 d .
O1 O 0.0649(2) -0.04987(19) 0.41755(12) 0.0820(5) Uani 1 1 d .
C12 C 0.72889(18) 0.33897(17) 0.02670(13) 0.0427(3) Uani 1 1 d .
C13 C 0.65426(19) 0.45053(19) 0.06077(14) 0.0487(4) Uani 1 1 d .
H13 H 0.5430 0.4749 0.0421 0.058 Uiso 1 1 calc R
C18 C 1.19348(19) 0.30028(18) 0.07257(13) 0.0452(4) Uani 1 1 d .
H18 H 1.2781 0.2318 0.0747 0.054 Uiso 1 1 calc R
C17 C 1.22094(19) 0.3789(2) 0.18014(14) 0.0498(4) Uani 1 1 d .
H17A H 1.2232 0.3215 0.2444 0.060 Uiso 1 1 calc R
H17B H 1.3295 0.4213 0.1821 0.060 Uiso 1 1 calc R
C19 C 1.01848(18) 0.23938(16) 0.05947(12) 0.0416(3) Uani 1 1 d .
H19 H 1.0001 0.2045 -0.0169 0.050 Uiso 1 1 calc R
C11 C 0.6553(2) 0.2332(2) -0.04522(16) 0.0587(5) Uani 1 1 d .
H11A H 0.7143 0.2267 -0.1117 0.088 Uiso 1 1 calc R
H11B H 0.5385 0.2507 -0.0661 0.088 Uiso 1 1 calc R
H11C H 0.6656 0.1537 -0.0043 0.088 Uiso 1 1 calc R
C16 C 1.08625(19) 0.47796(17) 0.18954(12) 0.0441(4) Uani 1 1 d .
C4 C 0.3684(2) -0.0061(2) 0.28986(16) 0.0613(5) Uani 1 1 d .
H4A H 0.3151 -0.0736 0.2500 0.074 Uiso 1 1 calc R
C6 C 0.1711(2) 0.0328(2) 0.44547(14) 0.0533(4) Uani 1 1 d .
C5 C 0.3163(2) 0.05229(18) 0.38574(14) 0.0478(4) Uani 1 1 d .
C8 C 0.2463(2) 0.24209(19) 0.54309(14) 0.0547(4) Uani 1 1 d .
H8 H 0.2426 0.2858 0.6156 0.066 Uiso 1 1 calc R
C9 C 0.4276(2) 0.2239(2) 0.51979(15) 0.0559(4) Uani 1 1 d .
H9 H 0.4767 0.3085 0.5073 0.067 Uiso 1 1 calc R
C2 C 0.5525(2) 0.1503(3) 0.34322(19) 0.0656(5) Uani 1 1 d .
C7 C 0.1525(3) 0.1159(2) 0.54658(16) 0.0631(5) Uani 1 1 d .
H7A H 0.1939 0.0692 0.6138 0.076 Uiso 1 1 calc R
H7B H 0.0339 0.1334 0.5517 0.076 Uiso 1 1 calc R
C20 C 1.0020(3) 0.12990(19) 0.14180(18) 0.0578(5) Uani 1 1 d .
H20A H 1.0266 0.1608 0.2173 0.087 Uiso 1 1 calc R
H20B H 1.0797 0.0628 0.1271 0.087 Uiso 1 1 calc R
H20C H 0.8891 0.0968 0.1331 0.087 Uiso 1 1 calc R
C3 C 0.5142(3) 0.0550(3) 0.26500(18) 0.0734(6) Uani 1 1 d .
H3 H 0.5765 0.0351 0.2050 0.088 Uiso 1 1 calc R
C10 C 0.5327(3) 0.1584(3) 0.6156(2) 0.0919(9) Uani 1 1 d .
H10A H 0.4949 0.0714 0.6227 0.138 Uiso 1 1 calc R
H10B H 0.5207 0.2038 0.6844 0.138 Uiso 1 1 calc R
H10C H 0.6489 0.1585 0.6002 0.138 Uiso 1 1 calc R
C1 C 0.6943(3) 0.2450(4) 0.3521(3) 0.1064(11) Uani 1 1 d .
H1A H 0.6513 0.3290 0.3664 0.160 Uiso 1 1 calc R
H1B H 0.7473 0.2460 0.2829 0.160 Uiso 1 1 calc R
H1C H 0.7753 0.2207 0.4128 0.160 Uiso 1 1 calc R
O5 O 0.9589(3) 0.81280(14) 0.21860(12) 0.0775(5) Uani 1 1 d D
H5A H 1.003(4) 0.864(3) 0.269(2) 0.116 Uiso 1 1 d D
H5B H 1.005(5) 0.7404(18) 0.234(3) 0.116 Uiso 1 1 d D

loop_
_atom_site_aniso_label
_atom_site_aniso_U_11
_atom_site_aniso_U_22
_atom_site_aniso_U_33
_atom_site_aniso_U_23
_atom_site_aniso_U_13
_atom_site_aniso_U_12
N2 0.0356(6) 0.0384(7) 0.0404(6) 0.0004(5) 0.0042(4) -0.0001(5)
N1 0.0414(6) 0.0553(9) 0.0494(7) -0.0031(6) 0.0010(5) 0.0028(6)
O4 0.0485(6) 0.0721(9) 0.0471(6) 0.0072(6) 0.0074(5) -0.0090(6)
O2 0.0874(10) 0.0853(12) 0.0592(8) 0.0064(7) 0.0145(7) 0.0380(9)
O3 0.0634(7) 0.0595(9) 0.0633(8) -0.0144(6) -0.0062(6) -0.0093(7)
C14 0.0473(8) 0.0420(9) 0.0514(9) -0.0010(6) 0.0117(6) 0.0033(7)
C15 0.0406(7) 0.0392(8) 0.0411(7) 0.0005(6) 0.0062(5) -0.0019(6)
O1 0.0909(10) 0.0972(12) 0.0597(8) -0.0160(8) 0.0172(7) -0.0471(10)
C12 0.0345(6) 0.0478(9) 0.0457(8) 0.0047(7) 0.0036(5) -0.0049(6)
C13 0.0351(7) 0.0531(10) 0.0585(9) 0.0078(8) 0.0064(6) 0.0040(7)
C18 0.0371(7) 0.0547(9) 0.0439(8) 0.0027(7) 0.0041(5) 0.0064(7)
C17 0.0379(7) 0.0645(11) 0.0459(8) 0.0028(7) -0.0025(6) -0.0007(7)
C19 0.0411(7) 0.0429(8) 0.0414(8) -0.0030(6) 0.0063(5) 0.0037(7)
C11 0.0476(8) 0.0623(12) 0.0646(11) -0.0066(9) -0.0037(7) -0.0097(8)
C16 0.0456(8) 0.0490(9) 0.0374(8) 0.0005(7) 0.0027(6) -0.0064(7)
C4 0.0656(10) 0.0675(13) 0.0502(10) -0.0114(9) 0.0024(7) 0.0094(9)
C6 0.0597(9) 0.0591(11) 0.0408(8) -0.0002(7) 0.0037(7) -0.0115(8)
C5 0.0493(8) 0.0528(10) 0.0405(8) -0.0021(7) -0.0009(6) 0.0029(7)
C8 0.0644(10) 0.0592(11) 0.0406(8) -0.0055(7) 0.0058(7) 0.0046(9)
C9 0.0577(9) 0.0561(10) 0.0525(10) -0.0069(8) -0.0020(7) -0.0022(9)
C2 0.0454(8) 0.0822(15) 0.0705(12) -0.0016(10) 0.0124(8) 0.0039(9)
C7 0.0654(10) 0.0815(14) 0.0438(9) -0.0065(9) 0.0136(8) -0.0117(10)
C20 0.0612(10) 0.0477(10) 0.0649(11) 0.0098(8) 0.0086(8) 0.0065(8)
C3 0.0608(10) 0.0972(18) 0.0646(12) -0.0148(12) 0.0199(9) 0.0114(11)
C10 0.0881(16) 0.109(2) 0.0712(16) -0.0134(14) -0.0350(12) 0.0108(15)
C1 0.0672(13) 0.135(3) 0.122(2) -0.019(2) 0.0348(14) -0.0273(17)
O5 0.1244(14) 0.0586(9) 0.0468(7) -0.0056(6) -0.0078(7) -0.0009(8)

loop_
_atom_type_symbol
_atom_type_description
_atom_type_scat_dispersion_real
_atom_type_scat_dispersion_imag
_atom_type_scat_source
C C 0.0181 0.0091 'International Tables Vol C Tables 4.2.6.8 and 6.1.1.4'
H H 0.0000 0.0000 'International Tables Vol C Tables 4.2.6.8 and 6.1.1.4'
N N 0.0311 0.0180 'International Tables Vol C Tables 4.2.6.8 and 6.1.1.4'
O O 0.0492 0.0322 'International Tables Vol C Tables 4.2.6.8 and 6.1.1.4'

loop_
_geom_angle_atom_site_label_1
_geom_angle_atom_site_label_2
_geom_angle_atom_site_label_3
_geom_angle
C12 N2 C15 109.13(13)
C12 N2 C19 126.71(13)
C15 N2 C19 124.15(12)
C2 N1 C5 109.37(17)
C2 N1 C9 127.10(16)
C5 N1 C9 123.27(15)
C18 O4 H4 109.5
C8 O2 H2 109.5
C15 C14 C13 107.38(15)
C15 C14 H14 126.3
C13 C14 H14 126.3
N2 C15 C14 107.51(13)
N2 C15 C16 121.12(14)
C14 C15 C16 131.34(15)
N2 C12 C13 107.52(14)
N2 C12 C11 123.06(15)
C13 C12 C11 129.42(15)
C12 C13 C14 108.46(14)
C12 C13 H13 125.8
C14 C13 H13 125.8
O4 C18 C17 106.35(15)
O4 C18 C19 112.34(12)
C17 C18 C19 111.79(13)
O4 C18 H18 108.8
C17 C18 H18 108.8
C19 C18 H18 108.8
C16 C17 C18 112.47(12)
C16 C17 H17A 109.1
C18 C17 H17A 109.1
C16 C17 H17B 109.1
C18 C17 H17B 109.1
H17A C17 H17B 107.8
N2 C19 C20 111.69(13)
N2 C19 C18 108.89(13)
C20 C19 C18 112.09(13)
N2 C19 H19 108.0
C20 C19 H19 108.0
C18 C19 H19 108.0
C12 C11 H11A 109.5
C12 C11 H11B 109.5
H11A C11 H11B 109.5
C12 C11 H11C 109.5
H11A C11 H11C 109.5
H11B C11 H11C 109.5
O3 C16 C15 121.80(15)
O3 C16 C17 121.03(14)
C15 C16 C17 117.17(14)
C3 C4 C5 107.10(18)
C3 C4 H4A 126.5
C5 C4 H4A 126.5
O1 C6 C5 122.18(17)
O1 C6 C7 120.31(16)
C5 C6 C7 117.50(16)
N1 C5 C4 107.12(16)
N1 C5 C6 121.21(15)
C4 C5 C6 131.57(17)
O2 C8 C9 107.75(15)
O2 C8 C7 109.82(16)
C9 C8 C7 112.34(17)
O2 C8 H8 109.0
C9 C8 H8 109.0
C7 C8 H8 109.0
N1 C9 C8 108.40(14)
N1 C9 C10 109.80(18)
C8 C9 C10 113.05(19)
N1 C9 H9 108.5
C8 C9 H9 108.5
C10 C9 H9 108.5
N1 C2 C3 107.34(18)
N1 C2 C1 122.6(2)
C3 C2 C1 130.0(2)
C6 C7 C8 113.14(15)
C6 C7 H7A 109.0
C8 C7 H7A 109.0
C6 C7 H7B 109.0
C8 C7 H7B 109.0
H7A C7 H7B 107.8
C19 C20 H20A 109.5
C19 C20 H20B 109.5
H20A C20 H20B 109.5
C19 C20 H20C 109.5
H20A C20 H20C 109.5
H20B C20 H20C 109.5
C2 C3 C4 109.07(17)
C2 C3 H3 125.5
C4 C3 H3 125.5
C9 C10 H10A 109.5
C9 C10 H10B 109.5
H10A C10 H10B 109.5
C9 C10 H10C 109.5
H10A C10 H10C 109.5
H10B C10 H10C 109.5
C2 C1 H1A 109.5
C2 C1 H1B 109.5
H1A C1 H1B 109.5
C2 C1 H1C 109.5
H1A C1 H1C 109.5
H1B C1 H1C 109.5
H5A O5 H5B 105(3)

loop_
_geom_bond_atom_site_label_1
_geom_bond_atom_site_label_2
_geom_bond_distance
N2 C12 1.3635(18)
N2 C15 1.383(2)
N2 C19 1.4655(19)
N1 C2 1.358(2)
N1 C5 1.385(2)
N1 C9 1.464(2)
O4 C18 1.424(2)
O4 H4 0.8200
O2 C8 1.424(2)
O2 H2 0.8200
O3 C16 1.227(2)
C14 C15 1.384(2)
C14 C13 1.387(2)
C14 H14 0.9300
C15 C16 1.4427(19)
O1 C6 1.232(2)
C12 C13 1.382(3)
C12 C11 1.484(2)
C13 H13 0.9300
C18 C17 1.521(2)
C18 C19 1.527(2)
C18 H18 0.9800
C17 C16 1.500(2)
C17 H17A 0.9700
C17 H17B 0.9700
C19 C20 1.518(2)
C19 H19 0.9800
C11 H11A 0.9600
C11 H11B 0.9600
C11 H11C 0.9600
C4 C3 1.379(3)
C4 C5 1.391(3)
C4 H4A 0.9300
C6 C5 1.426(2)
C6 C7 1.502(3)
C8 C9 1.508(3)
C8 C7 1.514(3)
C8 H8 0.9800
C9 C10 1.518(3)
C9 H9 0.9800
C2 C3 1.377(3)
C2 C1 1.496(4)
C7 H7A 0.9700
C7 H7B 0.9700
C20 H20A 0.9600
C20 H20B 0.9600
C20 H20C 0.9600
C3 H3 0.9300
C10 H10A 0.9600
C10 H10B 0.9600
C10 H10C 0.9600
C1 H1A 0.9600
C1 H1B 0.9600
C1 H1C 0.9600
O5 H5A 0.8500(11)
O5 H5B 0.8500(11)

loop_
_geom_hbond_atom_site_label_D
_geom_hbond_atom_site_label_H
_geom_hbond_atom_site_label_A
_geom_hbond_distance_DH
_geom_hbond_distance_HA
_geom_hbond_distance_DA
_geom_hbond_angle_DHA
_geom_hbond_site_symmetry_A
O4 H4 O5 0.82 1.97 2.788(2) 175.5 2_745
O2 H2 O1 0.82 2.04 2.826(2) 161.4 2_556
O5 H5A O1 0.8500(11) 2.013(12) 2.835(2) 162(4) 1_665
O5 H5B O3 0.8500(11) 1.910(7) 2.752(2) 171(4) .

loop_
_geom_torsion_atom_site_label_1
_geom_torsion_atom_site_label_2
_geom_torsion_atom_site_label_3
_geom_torsion_atom_site_label_4
_geom_torsion
C12 N2 C15 C14 -0.26(16)
C19 N2 C15 C14 -179.09(13)
C12 N2 C15 C16 -178.33(13)
C19 N2 C15 C16 2.8(2)
C13 C14 C15 N2 0.22(17)
C13 C14 C15 C16 178.02(15)
C15 N2 C12 C13 0.19(16)
C19 N2 C12 C13 178.99(14)
C15 N2 C12 C11 -179.83(15)
C19 N2 C12 C11 -1.0(2)
N2 C12 C13 C14 -0.06(17)
C11 C12 C13 C14 179.97(17)
C15 C14 C13 C12 -0.10(18)
O4 C18 C17 C16 68.76(16)
C19 C18 C17 C16 -54.19(19)
C12 N2 C19 C20 -82.00(18)
C15 N2 C19 C20 96.63(17)
C12 N2 C19 C18 153.67(14)
C15 N2 C19 C18 -27.70(18)
O4 C18 C19 N2 -67.25(17)
C17 C18 C19 N2 52.23(17)
O4 C18 C19 C20 168.66(14)
C17 C18 C19 C20 -71.86(18)
N2 C15 C16 O3 177.96(15)
C14 C15 C16 O3 0.4(3)
N2 C15 C16 C17 -2.7(2)
C14 C15 C16 C17 179.77(16)
C18 C17 C16 O3 -152.22(16)
C18 C17 C16 C15 28.4(2)
C2 N1 C5 C4 0.0(2)
C9 N1 C5 C4 -174.52(17)
C2 N1 C5 C6 -176.92(18)
C9 N1 C5 C6 8.6(3)
C3 C4 C5 N1 0.2(2)
C3 C4 C5 C6 176.6(2)
O1 C6 C5 N1 178.21(18)
C7 C6 C5 N1 -2.9(3)
O1 C6 C5 C4 2.2(3)
C7 C6 C5 C4 -178.9(2)
C2 N1 C9 C8 152.64(19)
C5 N1 C9 C8 -33.9(2)
C2 N1 C9 C10 -83.4(3)
C5 N1 C9 C10 90.1(2)
O2 C8 C9 N1 -67.1(2)
C7 C8 C9 N1 54.0(2)
O2 C8 C9 C10 170.88(19)
C7 C8 C9 C10 -68.0(2)
C5 N1 C2 C3 -0.2(2)
C9 N1 C2 C3 174.07(19)
C5 N1 C2 C1 178.8(2)
C9 N1 C2 C1 -7.0(4)
O1 C6 C7 C8 -156.8(2)
C5 C6 C7 C8 24.3(3)
O2 C8 C7 C6 68.8(2)
C9 C8 C7 C6 -51.1(2)
N1 C2 C3 C4 0.3(3)
C1 C2 C3 C4 -178.5(3)
C5 C4 C3 C2 -0.3(3)
